data_4110200
loop_
_publ_author_name
'Hyo Jae Yoon'
'Jungseok Heo'
'Chad A. Mirkin'

_publ_section_title
;
 Allosteric Regulation of Phosphate Diester Transesterification Based upon
 a Dinuclear Zinc Catalyst Assembled via the Weak-Link Approach
;
_journal_name_full 'Journal of the American Chemical Society'
_journal_page_first 14182
_journal_page_last 14183
_journal_paper_doi 10.1021/ja077467v
_journal_volume 129
_journal_year 2007
_chemical_formula_sum 'C73 H58.67 B1.33 Cl7.33 F5.33 N4 O4 P2.67 Rh1.33 S2.67 Zn1.33'
_chemical_formula_weight 1824.07
_chemical_name_systematic
; 
 ? 
;
_space_group_IT_number 14
_symmetry_cell_setting monoclinic
_symmetry_space_group_name_Hall '-P 2ybc'
_symmetry_space_group_name_H-M 'P 1 21/c 1'
_atom_sites_solution_hydrogens geom
_atom_sites_solution_primary direct
_atom_sites_solution_secondary difmap
_audit_creation_method SHELXL-97
_cell_angle_alpha 90.00
_cell_angle_beta 95.606(3)
_cell_angle_gamma 90.00
_cell_formula_units_Z 6
_cell_length_a 29.635(4)
_cell_length_b 20.970(3)
_cell_length_c 19.375(3)
_cell_measurement_temperature 153(2)
_cell_volume 11983(3)
_computing_structure_refinement 'SHELXL-97 (Sheldrick, 1997)'
_computing_structure_solution 'SHELXS-97 (Sheldrick, 1990)'
_diffrn_ambient_temperature 153(2)
_diffrn_measured_fraction_theta_full 0.918
_diffrn_measured_fraction_theta_max 0.918
_diffrn_radiation_monochromator graphite
_diffrn_radiation_source 'fine-focus sealed tube'
_diffrn_radiation_type MoK\a
_diffrn_radiation_wavelength 0.71073
_diffrn_reflns_av_R_equivalents 0.4013
_diffrn_reflns_av_sigmaI/netI 0.6610
_diffrn_reflns_limit_h_max 39
_diffrn_reflns_limit_h_min -40
_diffrn_reflns_limit_k_max 27
_diffrn_reflns_limit_k_min -28
_diffrn_reflns_limit_l_max 24
_diffrn_reflns_limit_l_min -24
_diffrn_reflns_number 110058
_diffrn_reflns_theta_full 28.91
_diffrn_reflns_theta_max 28.91
_diffrn_reflns_theta_min 1.19
_exptl_absorpt_coefficient_mu 1.101
_exptl_crystal_density_diffrn 1.517
_exptl_crystal_F_000 5512
_refine_diff_density_max 1.654
_refine_diff_density_min -1.107
_refine_diff_density_rms 0.263
_refine_ls_extinction_coef 0.0076(4)
_refine_ls_extinction_expression Fc^*^=kFc[1+0.001xFc^2^\l^3^/sin(2\q)]^-1/4^
_refine_ls_extinction_method SHELXL
_refine_ls_goodness_of_fit_ref 0.913
_refine_ls_hydrogen_treatment mixed
_refine_ls_matrix_type full
_refine_ls_number_parameters 1321
_refine_ls_number_reflns 29005
_refine_ls_number_restraints 42
_refine_ls_restrained_S_all 0.913
_refine_ls_R_factor_all 0.4146
_refine_ls_R_factor_gt 0.1367
_refine_ls_shift/su_max 0.124
_refine_ls_shift/su_mean 0.004
_refine_ls_structure_factor_coef Fsqd
_refine_ls_weighting_details 'calc w=1/[\s^2^(Fo^2^)+(0.1702P)^2^+0.0000P] where P=(Fo^2^+2Fc^2^)/3'
_refine_ls_weighting_scheme calc
_refine_ls_wR_factor_gt 0.3066
_refine_ls_wR_factor_ref 0.4143
_reflns_number_gt 6236
_reflns_number_total 29005
_reflns_threshold_expression >2sigma(I)
_cod_data_source_file ja077467vsi20070927_053351.cif
_cod_data_source_block hj1
_cod_database_code 4110200

loop_
_symmetry_equiv_pos_as_xyz
'x, y, z'
'-x, y+1/2, -z+1/2'
'-x, -y, -z'
'x, -y-1/2, z-1/2'

loop_
_atom_site_label
_atom_site_type_symbol
_atom_site_fract_x
_atom_site_fract_y
_atom_site_fract_z
_atom_site_U_iso_or_equiv
_atom_site_adp_type
_atom_site_occupancy
_atom_site_symmetry_multiplicity
_atom_site_calc_flag
_atom_site_refinement_flags
Rh1 Rh 0.45395(4) 0.71139(6) 0.89741(6) 0.0385(4) Uani 1 1 d .
Rh2 Rh 0.92851(5) 0.37954(9) 1.24575(9) 0.0748(6) Uani 1 1 d .
Zn1 Zn 0.75563(7) 0.63824(11) 0.95634(11) 0.0567(7) Uani 1 1 d .
Zn2 Zn 0.68587(6) 0.44683(10) 0.95310(9) 0.0445(6) Uani 1 1 d .
P1 P 0.45998(14) 0.8138(2) 0.8639(2) 0.0393(11) Uani 1 1 d .
P2 P 0.9952(2) 0.4266(4) 1.2385(5) 0.130(3) Uani 1 1 d .
P3 P 0.39140(15) 0.6839(2) 0.8283(2) 0.0430(11) Uani 1 1 d .
P4 P 0.95259(18) 0.2784(3) 1.2580(3) 0.088(2) Uani 1 1 d .
S1 S 0.51485(14) 0.7335(2) 0.9816(2) 0.0428(11) Uani 1 1 d .
S2 S 0.89860(17) 0.4833(3) 1.2464(3) 0.0703(15) Uani 1 1 d .
S3 S 0.45296(14) 0.6050(2) 0.9355(2) 0.0431(11) Uani 1 1 d .
S4 S 0.85584(16) 0.3364(3) 1.2526(3) 0.0737(16) Uani 1 1 d .
Cl1 Cl 0.7986(2) 1.0125(4) 0.8352(4) 0.137(3) Uani 1 1 d .
Cl2 Cl 0.7064(2) 1.0003(4) 0.7713(4) 0.117(2) Uani 1 1 d .
Cl3 Cl 0.7936(3) 0.2605(4) 0.8865(5) 0.155(3) Uani 1 1 d .
Cl4 Cl 0.7407(3) 0.1584(4) 0.9367(4) 0.146(3) Uani 1 1 d .
Cl5 Cl 0.7109(3) 0.8396(3) 0.9168(4) 0.130(3) Uani 1 1 d .
Cl6 Cl 0.6297(3) 0.9151(5) 0.9258(5) 0.157(3) Uani 1 1 d .
Cl7 Cl 0.1875(3) 0.3252(5) 0.6939(5) 0.163(3) Uani 1 1 d .
Cl8 Cl 0.0992(3) 0.3589(5) 0.6217(5) 0.168(4) Uani 1 1 d .
Cl9 Cl 0.4395(4) 0.4562(6) 0.7247(6) 0.094(4) Uani 0.50 1 d P
Cl10 Cl 0.4057(4) 0.3984(6) 0.8450(9) 0.117(5) Uani 0.50 1 d P
B1 B 0.7689(10) 0.9869(15) 0.0485(16) 0.080(8) Uani 1 1 d .
B2 B 0.6161(16) 0.6621(16) 0.6589(18) 0.110(13) Uani 1 1 d .
C110 C 0.7464(8) 0.2124(11) 0.8800(12) 0.089(7) Uiso 1 1 d .
F1 F 0.7921(5) 1.0354(9) 0.0848(7) 0.155(7) Uani 1 1 d .
F2 F 0.7958(5) 0.9581(8) 0.0045(7) 0.127(5) Uani 1 1 d .
F3 F 0.7488(5) 0.9470(7) 0.0895(6) 0.106(4) Uani 1 1 d .
F4 F 0.7351(5) 1.0167(7) 0.0051(7) 0.112(5) Uani 1 1 d .
F5 F 0.6397(6) 0.6200(6) 0.7003(6) 0.116(5) Uani 1 1 d .
F6 F 0.5750(8) 0.6493(19) 0.681(2) 0.33(2) Uani 1 1 d .
F7 F 0.6259(9) 0.7197(8) 0.6826(10) 0.222(12) Uani 1 1 d .
F8 F 0.6060(7) 0.6493(7) 0.5958(8) 0.142(7) Uani 1 1 d .
N1 N 0.7744(5) 0.6283(7) 0.8589(8) 0.050(4) Uani 1 1 d .
N2 N 0.6960(5) 0.6735(7) 0.8852(7) 0.054(4) Uani 1 1 d .
N3 N 0.8200(5) 0.5814(7) 0.9711(8) 0.065(5) Uani 1 1 d .
N4 N 0.7182(5) 0.4627(6) 0.8669(7) 0.044(3) Uani 1 1 d .
N5 N 0.6337(4) 0.5022(6) 0.8778(7) 0.047(4) Uani 1 1 d .
N6 N 0.7591(4) 0.4122(6) 0.9813(7) 0.045(4) Uani 1 1 d .
O1 O 0.7202(4) 0.5667(5) 0.9842(5) 0.049(3) Uani 1 1 d .
O2 O 0.6801(3) 0.4974(5) 1.0387(5) 0.042(3) Uani 1 1 d .
O3 O 0.6507(3) 0.3743(5) 0.9784(5) 0.042(3) Uani 1 1 d .
O4 O 0.6777(4) 0.3333(6) 0.8879(6) 0.071(4) Uani 1 1 d .
O5 O 0.7597(4) 0.7015(6) 1.0270(6) 0.063(4) Uani 1 1 d .
O6 O 0.8152(5) 0.7317(6) 0.9702(8) 0.079(4) Uani 1 1 d .
C1 C 0.8138(6) 0.5995(9) 0.8502(10) 0.055(5) Uani 1 1 d .
C2 C 0.8280(6) 0.5964(9) 0.7851(12) 0.069(6) Uani 1 1 d .
H2A H 0.8560 0.5757 0.7795 0.083 Uiso 1 1 calc R
C3 C 0.8032(7) 0.6224(10) 0.7258(11) 0.074(6) Uani 1 1 d .
H3A H 0.8144 0.6219 0.6815 0.089 Uiso 1 1 calc R
C4 C 0.7609(7) 0.6490(9) 0.7362(10) 0.068(6) Uani 1 1 d .
H4A H 0.7417 0.6643 0.6976 0.081 Uiso 1 1 calc R
C5 C 0.7468(6) 0.6532(9) 0.8032(9) 0.052(5) Uani 1 1 d .
C6 C 0.8369(6) 0.5732(10) 0.9145(10) 0.063(6) Uani 1 1 d .
H6A H 0.8644 0.5501 0.9134 0.076 Uiso 1 1 calc R
C7 C 0.8412(6) 0.5508(10) 1.0342(9) 0.055(5) Uani 1 1 d .
C8 C 0.8684(6) 0.5009(9) 1.0378(10) 0.054(5) Uani 1 1 d .
H8A H 0.8764 0.4812 0.9965 0.065 Uiso 1 1 calc R
C9 C 0.8851(6) 0.4778(10) 1.1002(11) 0.064(6) Uani 1 1 d .
H9A H 0.9028 0.4400 1.1030 0.077 Uiso 1 1 calc R
C10 C 0.8760(6) 0.5098(10) 1.1608(10) 0.062(5) Uani 1 1 d .
C11 C 0.8457(6) 0.5603(9) 1.1595(10) 0.058(5) Uani 1 1 d .
H11A H 0.8373 0.5794 1.2007 0.070 Uiso 1 1 calc R
C12 C 0.8287(5) 0.5811(9) 1.0946(10) 0.055(5) Uani 1 1 d .
H12A H 0.8083 0.6161 1.0905 0.066 Uiso 1 1 calc R
C13 C 0.9483(7) 0.5343(12) 1.2534(13) 0.098(8) Uani 1 1 d .
H13A H 0.9397 0.5771 1.2351 0.118 Uiso 1 1 calc R
H13B H 0.9596 0.5391 1.3030 0.118 Uiso 1 1 calc R
C14 C 0.9846(8) 0.5090(13) 1.2157(12) 0.116(11) Uani 1 1 d .
H14A H 1.0126 0.5343 1.2272 0.139 Uiso 1 1 calc R
H14B H 0.9760 0.5126 1.1652 0.139 Uiso 1 1 calc R
C27 C 0.7039(6) 0.6789(9) 0.8199(9) 0.061(5) Uani 1 1 d .
H27A H 0.6830 0.6984 0.7860 0.073 Uiso 1 1 calc R
C28 C 0.6523(5) 0.6906(8) 0.9034(8) 0.045(4) Uani 1 1 d .
C29 C 0.6488(6) 0.7096(8) 0.9729(8) 0.052(5) Uani 1 1 d .
H29A H 0.6753 0.7137 1.0044 0.063 Uiso 1 1 calc R
C30 C 0.6061(5) 0.7223(7) 0.9949(8) 0.044(4) Uani 1 1 d .
H30A H 0.6037 0.7346 1.0416 0.052 Uiso 1 1 calc R
C31 C 0.5671(5) 0.7171(7) 0.9493(8) 0.039(4) Uani 1 1 d .
C32 C 0.5697(6) 0.6972(8) 0.8832(8) 0.051(5) Uani 1 1 d .
H32A H 0.5430 0.6918 0.8525 0.061 Uiso 1 1 calc R
C33 C 0.6126(6) 0.6845(8) 0.8612(8) 0.046(4) Uani 1 1 d .
H33A H 0.6142 0.6711 0.8146 0.055 Uiso 1 1 calc R
C34 C 0.5181(5) 0.8208(8) 0.9818(7) 0.046(4) Uani 1 1 d .
H34A H 0.4938 0.8386 1.0078 0.056 Uiso 1 1 calc R
H34B H 0.5477 0.8346 1.0053 0.056 Uiso 1 1 calc R
C35 C 0.5128(5) 0.8461(8) 0.9071(8) 0.046(4) Uani 1 1 d .
H35A H 0.5389 0.8325 0.8824 0.055 Uiso 1 1 calc R
H35B H 0.5117 0.8933 0.9072 0.055 Uiso 1 1 calc R
C36 C 0.4197(5) 0.8732(8) 0.8857(8) 0.040(4) Uani 1 1 d .
C37 C 0.4284(7) 0.9387(10) 0.8747(9) 0.061(5) Uani 1 1 d .
H37A H 0.4557 0.9511 0.8564 0.074 Uiso 1 1 calc R
C38 C 0.3978(7) 0.9842(10) 0.8903(11) 0.075(6) Uani 1 1 d .
H38A H 0.4024 1.0279 0.8798 0.090 Uiso 1 1 calc R
C39 C 0.3584(6) 0.9646(11) 0.9229(10) 0.062(6) Uani 1 1 d .
H39A H 0.3377 0.9958 0.9362 0.075 Uiso 1 1 calc R
C40 C 0.3507(6) 0.9030(11) 0.9347(8) 0.057(6) Uani 1 1 d .
H40A H 0.3239 0.8897 0.9537 0.068 Uiso 1 1 calc R
C41 C 0.3819(6) 0.8604(9) 0.9188(8) 0.052(5) Uani 1 1 d .
H41A H 0.3773 0.8174 0.9318 0.063 Uiso 1 1 calc R
C42 C 0.4658(5) 0.8269(7) 0.7735(8) 0.041(4) Uani 1 1 d .
C43 C 0.4335(6) 0.8594(8) 0.7269(9) 0.048(5) Uani 1 1 d .
H43A H 0.4068 0.8753 0.7444 0.058 Uiso 1 1 calc R
C44 C 0.4387(7) 0.8690(8) 0.6579(9) 0.056(5) Uani 1 1 d .
H44A H 0.4172 0.8932 0.6292 0.067 Uiso 1 1 calc R
C45 C 0.4744(8) 0.8438(9) 0.6324(9) 0.068(6) Uani 1 1 d .
H45A H 0.4771 0.8474 0.5841 0.081 Uiso 1 1 calc R
C46 C 0.5089(7) 0.8114(10) 0.6747(9) 0.077(7) Uani 1 1 d .
H46A H 0.5354 0.7966 0.6558 0.093 Uiso 1 1 calc R
C47 C 0.5033(8) 0.8019(11) 0.7446(11) 0.089(7) Uani 1 1 d .
H47A H 0.5253 0.7781 0.7728 0.106 Uiso 1 1 calc R
C48 C 0.6945(6) 0.4896(8) 0.8086(9) 0.047(4) Uani 1 1 d .
C49 C 0.7137(6) 0.4970(9) 0.7476(10) 0.060(5) Uani 1 1 d .
H49A H 0.6981 0.5178 0.7086 0.072 Uiso 1 1 calc R
C50 C 0.7566(6) 0.4728(8) 0.7459(9) 0.055(5) Uani 1 1 d .
H50A H 0.7704 0.4752 0.7038 0.066 Uiso 1 1 calc R
C51 C 0.7796(7) 0.4461(9) 0.8008(9) 0.063(5) Uani 1 1 d .
H51A H 0.8095 0.4305 0.7983 0.076 Uiso 1 1 calc R
C52 C 0.7588(6) 0.4414(9) 0.8626(9) 0.050(5) Uani 1 1 d .
C53 C 0.6492(6) 0.5149(8) 0.8198(8) 0.050(5) Uani 1 1 d .
H53A H 0.6322 0.5396 0.7854 0.060 Uiso 1 1 calc R
C54 C 0.5889(6) 0.5241(7) 0.8875(8) 0.042(4) Uani 1 1 d .
C55 C 0.5527(6) 0.5331(8) 0.8326(8) 0.049(5) Uani 1 1 d .
H55A H 0.5571 0.5212 0.7865 0.059 Uiso 1 1 calc R
C56 C 0.5134(5) 0.5577(8) 0.8464(8) 0.041(4) Uani 1 1 d .
H56A H 0.4914 0.5667 0.8087 0.050 Uiso 1 1 calc R
C57 C 0.5027(5) 0.5712(8) 0.9150(8) 0.043(4) Uani 1 1 d .
C58 C 0.5368(6) 0.5575(8) 0.9677(8) 0.052(5) Uani 1 1 d .
H58A H 0.5304 0.5634 1.0143 0.062 Uiso 1 1 calc R
C59 C 0.5792(6) 0.5361(8) 0.9562(8) 0.046(4) Uani 1 1 d .
H59A H 0.6016 0.5293 0.9939 0.056 Uiso 1 1 calc R
C60 C 0.4117(6) 0.5644(9) 0.8766(8) 0.055(5) Uani 1 1 d .
H60A H 0.4251 0.5531 0.8333 0.066 Uiso 1 1 calc R
H60B H 0.4016 0.5246 0.8980 0.066 Uiso 1 1 calc R
C61 C 0.3722(5) 0.6090(8) 0.8610(8) 0.047(4) Uani 1 1 d .
H61A H 0.3573 0.6166 0.9038 0.056 Uiso 1 1 calc R
H61B H 0.3498 0.5894 0.8262 0.056 Uiso 1 1 calc R
C62 C 0.3407(6) 0.7325(8) 0.8221(8) 0.049(5) Uani 1 1 d .
C63 C 0.3320(6) 0.7769(8) 0.7668(7) 0.044(4) Uani 1 1 d .
H63A H 0.3518 0.7791 0.7312 0.053 Uiso 1 1 calc R
C64 C 0.2950(6) 0.8168(9) 0.7648(9) 0.057(5) Uani 1 1 d .
H64A H 0.2904 0.8476 0.7289 0.068 Uiso 1 1 calc R
C65 C 0.2642(5) 0.8127(9) 0.8145(8) 0.053(5) Uani 1 1 d .
H65A H 0.2377 0.8385 0.8117 0.063 Uiso 1 1 calc R
C66 C 0.2742(6) 0.7672(9) 0.8710(9) 0.056(5) Uani 1 1 d .
H66A H 0.2549 0.7647 0.9072 0.068 Uiso 1 1 calc R
C67 C 0.3094(5) 0.7302(8) 0.8719(8) 0.048(5) Uani 1 1 d .
H67A H 0.3143 0.6999 0.9083 0.058 Uiso 1 1 calc R
C68 C 0.4028(6) 0.6581(7) 0.7418(7) 0.042(4) Uani 1 1 d .
C69 C 0.4449(6) 0.6612(8) 0.7212(9) 0.047(4) Uani 1 1 d .
H69A H 0.4681 0.6810 0.7510 0.056 Uiso 1 1 calc R
C70 C 0.4560(6) 0.6366(10) 0.6580(9) 0.061(5) Uani 1 1 d .
H70A H 0.4862 0.6379 0.6455 0.073 Uiso 1 1 calc R
C71 C 0.4215(7) 0.6104(8) 0.6148(10) 0.060(5) Uani 1 1 d .
H71A H 0.4283 0.5934 0.5715 0.072 Uiso 1 1 calc R
C72 C 0.3783(6) 0.6079(8) 0.6314(8) 0.054(5) Uani 1 1 d .
H72A H 0.3553 0.5896 0.5999 0.064 Uiso 1 1 calc R
C73 C 0.3678(6) 0.6316(9) 0.6930(8) 0.054(5) Uani 1 1 d .
H73A H 0.3373 0.6306 0.7041 0.065 Uiso 1 1 calc R
C74 C 0.7013(6) 0.5507(9) 1.0370(9) 0.047(4) Uani 1 1 d .
C75 C 0.7026(6) 0.5933(9) 1.0988(9) 0.071(6) Uani 1 1 d .
H75A H 0.7199 0.6318 1.0905 0.106 Uiso 1 1 calc R
H75B H 0.7171 0.5708 1.1395 0.106 Uiso 1 1 calc R
H75C H 0.6716 0.6051 1.1072 0.106 Uiso 1 1 calc R
C76 C 0.7913(8) 0.7376(12) 1.0166(12) 0.077(7) Uani 1 1 d .
C77 C 0.8007(8) 0.7947(9) 1.0674(11) 0.086(7) Uani 1 1 d .
H77A H 0.8284 0.8169 1.0568 0.130 Uiso 1 1 calc R
H77B H 0.8047 0.7789 1.1152 0.130 Uiso 1 1 calc R
H77C H 0.7751 0.8244 1.0622 0.130 Uiso 1 1 calc R
C78 C 0.6543(5) 0.3294(9) 0.9387(8) 0.040(4) Uani 1 1 d .
C79 C 0.6285(6) 0.2696(9) 0.9524(9) 0.066(6) Uani 1 1 d .
H79A H 0.6128 0.2753 0.9941 0.099 Uiso 1 1 calc R
H79B H 0.6497 0.2337 0.9592 0.099 Uiso 1 1 calc R
H79C H 0.6063 0.2607 0.9127 0.099 Uiso 1 1 calc R
C80 C 0.6758(7) 0.8785(11) 0.9687(14) 0.108(9) Uani 1 1 d .
H80A H 0.6650 0.8473 1.0017 0.130 Uiso 1 1 calc R
H80B H 0.6939 0.9111 0.9963 0.130 Uiso 1 1 calc R
C81 C 0.7414(7) 0.9949(11) 0.8456(9) 0.086(7) Uani 1 1 d .
H81A H 0.7396 0.9512 0.8643 0.104 Uiso 1 1 calc R
H81B H 0.7307 1.0246 0.8801 0.104 Uiso 1 1 calc R
C82 C 0.3971(10) 0.4063(16) 0.7634(17) 0.049(9) Uani 0.50 1 d P
H82A H 0.3668 0.4253 0.7519 0.058 Uiso 0.50 1 calc PR
H82B H 0.3969 0.3635 0.7418 0.058 Uiso 0.50 1 calc PR
C83 C 0.1557(9) 0.3526(14) 0.6151(13) 0.118(9) Uani 1 1 d .
H83A H 0.1676 0.3947 0.6025 0.142 Uiso 1 1 calc R
H83B H 0.1607 0.3225 0.5771 0.142 Uiso 1 1 calc R
C84 C 0.7806(5) 0.4142(8) 0.9260(9) 0.043(4) Uani 1 1 d .
H84A H 0.8106 0.3980 0.9272 0.052 Uiso 1 1 calc R
C85 C 0.7812(5) 0.3875(8) 1.0424(8) 0.042(4) Uani 1 1 d .
C86 C 0.7662(5) 0.4081(9) 1.1038(9) 0.057(5) Uani 1 1 d .
H86A H 0.7405 0.4352 1.1021 0.068 Uiso 1 1 calc R
C87 C 0.7877(6) 0.3905(9) 1.1687(10) 0.059(5) Uani 1 1 d .
H87A H 0.7763 0.4044 1.2103 0.071 Uiso 1 1 calc R
C88 C 0.8259(5) 0.3523(8) 1.1706(9) 0.048(5) Uani 1 1 d .
C89 C 0.8402(6) 0.3260(9) 1.1078(10) 0.063(5) Uani 1 1 d .
H89A H 0.8643 0.2961 1.1089 0.076 Uiso 1 1 calc R
C90 C 0.8635(7) 0.2536(10) 1.2559(10) 0.083(7) Uani 1 1 d .
H90A H 0.8385 0.2336 1.2786 0.099 Uiso 1 1 calc R
H90B H 0.8627 0.2364 1.2081 0.099 Uiso 1 1 calc R
C91 C 0.9080(6) 0.2372(11) 1.2954(11) 0.082(7) Uani 1 1 d .
H91A H 0.9132 0.1906 1.2936 0.098 Uiso 1 1 calc R
H91B H 0.9077 0.2498 1.3446 0.098 Uiso 1 1 calc R
C92 C 1.0029(8) 0.2558(13) 1.3102(15) 0.112(10) Uani 1 1 d .
C93 C 1.0404(8) 0.2289(17) 1.2888(15) 0.168(16) Uani 1 1 d .
H93A H 1.0405 0.2195 1.2409 0.201 Uiso 1 1 calc R
C94 C 1.0771(9) 0.2148(16) 1.331(2) 0.177(19) Uani 1 1 d .
H94A H 1.1014 0.1931 1.3126 0.213 Uiso 1 1 calc R
C95 C 1.0813(9) 0.2298(15) 1.3979(17) 0.124(11) Uani 1 1 d .
H95A H 1.1085 0.2203 1.4261 0.149 Uiso 1 1 calc R
C96 C 1.0466(8) 0.2584(16) 1.4251(13) 0.124(11) Uani 1 1 d .
H96A H 1.0481 0.2677 1.4732 0.148 Uiso 1 1 calc R
C97 C 1.0071(9) 0.2747(13) 1.3792(15) 0.115(9) Uani 1 1 d .
H97A H 0.9835 0.2989 1.3964 0.138 Uiso 1 1 calc R
C98 C 0.9580(7) 0.2342(14) 1.1771(15) 0.088(8) Uani 1 1 d .
C99 C 0.9608(8) 0.1709(15) 1.1771(14) 0.112(10) Uani 1 1 d .
H99A H 0.9596 0.1477 1.2189 0.134 Uiso 1 1 calc R
C100 C 0.9658(7) 0.1376(13) 1.1128(18) 0.106(9) Uani 1 1 d .
H10A H 0.9686 0.0926 1.1115 0.127 Uiso 1 1 calc R
C101 C 0.9661(10) 0.1750(17) 1.0523(17) 0.117(10) Uani 1 1 d .
H10B H 0.9689 0.1540 1.0095 0.141 Uiso 1 1 calc R
C102 C 0.9627(8) 0.2383(14) 1.0525(14) 0.092(8) Uani 1 1 d .
H10C H 0.9629 0.2623 1.0110 0.111 Uiso 1 1 calc R
C103 C 0.9590(8) 0.2671(14) 1.1142(18) 0.101(9) Uani 1 1 d .
H10D H 0.9570 0.3123 1.1149 0.121 Uiso 1 1 calc R
C189 C 0.8177(6) 0.3457(8) 1.0461(10) 0.053(5) Uani 1 1 d .
H189 H 0.8276 0.3301 1.0041 0.064 Uiso 1 1 calc R
C15 C 1.0273(7) 0.4313(11) 1.3318(12) 0.090(7) Uiso 1 1 d D
C16 C 1.0228(13) 0.4277(17) 1.4006(15) 0.33(3) Uiso 1 1 d D
C17 C 1.0566(11) 0.4467(19) 1.4497(18) 0.23(2) Uiso 1 1 d D
C18 C 1.0972(9) 0.4598(13) 1.4259(15) 0.121(9) Uiso 1 1 d D
C19 C 1.1005(13) 0.479(2) 1.3592(17) 0.24(2) Uiso 1 1 d D
C20 C 1.0660(11) 0.4595(18) 1.3112(18) 0.209(17) Uiso 1 1 d D
C21 C 1.0363(10) 0.3944(14) 1.1790(15) 0.153(12) Uiso 1 1 d D
C22 C 1.0666(11) 0.3507(16) 1.2120(17) 0.189(15) Uiso 1 1 d D
C23 C 1.0814(14) 0.3287(19) 1.1501(15) 0.34(3) Uiso 1 1 d D
C24 C 1.0767(10) 0.3368(14) 1.0787(15) 0.133(10) Uiso 1 1 d D
C25 C 1.0419(16) 0.380(2) 1.077(2) 0.35(3) Uiso 1 1 d D
C26 C 1.0173(11) 0.4186(15) 1.1165(17) 0.164(13) Uiso 1 1 d D
Cl11 Cl 0.1534(4) 0.6781(5) 0.4511(7) 0.221(5) Uani 1 1 d .
Cl12 Cl 0.1143(4) 0.6148(9) 0.5693(5) 0.303(10) Uani 1 1 d .
C104 C 0.1442(11) 0.6962(16) 0.5463(18) 0.046(9) Uiso 0.50 1 d P
C105 C 0.1429(15) 0.607(2) 0.499(2) 0.085(13) Uiso 0.50 1 d P
C106 C 0.9484(6) 0.1086(8) 1.3575(9) 0.054(5) Uiso 1 1 d .
C107 C 0.8942(9) 0.4578(13) 0.8638(15) 0.127(10) Uiso 1 1 d .
C108 C 0.8930(10) 0.3857(13) 0.9119(15) 0.124(9) Uiso 1 1 d .
C109 C 0.7580(9) 0.1801(13) 0.8154(14) 0.114(9) Uiso 1 1 d .

loop_
_atom_site_aniso_label
_atom_site_aniso_U_11
_atom_site_aniso_U_22
_atom_site_aniso_U_33
_atom_site_aniso_U_23
_atom_site_aniso_U_13
_atom_site_aniso_U_12
Rh1 0.0374(8) 0.0521(9) 0.0272(7) 0.0034(6) 0.0083(5) 0.0031(7)
Rh2 0.0361(9) 0.1040(15) 0.0835(13) -0.0210(11) 0.0006(8) 0.0087(9)
Zn1 0.0593(14) 0.0646(15) 0.0492(13) -0.0083(11) 0.0216(11) -0.0161(12)
Zn2 0.0424(12) 0.0556(13) 0.0372(11) 0.0006(10) 0.0125(9) -0.0007(10)
P1 0.042(3) 0.045(3) 0.032(2) 0.000(2) 0.0102(19) 0.006(2)
P2 0.048(4) 0.158(8) 0.187(8) -0.111(7) 0.028(4) -0.007(4)
P3 0.041(3) 0.059(3) 0.031(2) 0.006(2) 0.013(2) 0.005(2)
P4 0.043(3) 0.117(5) 0.097(5) -0.037(4) -0.022(3) 0.024(3)
S1 0.043(3) 0.059(3) 0.028(2) 0.000(2) 0.0075(19) 0.001(2)
S2 0.057(3) 0.084(4) 0.070(4) -0.009(3) 0.006(3) -0.003(3)
S3 0.042(3) 0.056(3) 0.032(2) 0.004(2) 0.0032(19) -0.004(2)
S4 0.040(3) 0.100(5) 0.080(4) 0.018(3) -0.001(3) 0.018(3)
Cl1 0.100(5) 0.177(8) 0.137(6) 0.061(6) 0.035(5) 0.005(5)
Cl2 0.105(5) 0.139(6) 0.108(5) 0.019(5) 0.008(4) 0.003(5)
Cl3 0.153(8) 0.149(7) 0.162(8) -0.036(6) 0.004(6) -0.001(6)
Cl4 0.105(6) 0.193(9) 0.136(7) 0.064(6) -0.001(5) 0.020(5)
Cl5 0.135(6) 0.086(5) 0.175(8) -0.007(5) 0.050(6) -0.015(4)
Cl6 0.108(6) 0.211(9) 0.149(7) -0.001(7) -0.009(5) 0.005(6)
Cl7 0.184(9) 0.175(9) 0.135(7) -0.028(6) 0.036(6) 0.028(7)
Cl8 0.186(9) 0.178(9) 0.153(8) 0.001(6) 0.080(7) 0.047(7)
Cl9 0.102(9) 0.112(10) 0.066(7) -0.041(7) -0.003(6) 0.017(8)
Cl10 0.086(9) 0.076(9) 0.191(16) -0.045(9) 0.029(10) 0.005(7)
B1 0.067(19) 0.09(2) 0.08(2) -0.032(18) -0.013(17) -0.027(17)
B2 0.20(4) 0.06(2) 0.06(2) 0.011(18) 0.00(2) -0.03(2)
F1 0.129(13) 0.26(2) 0.084(10) -0.055(12) 0.040(9) -0.057(14)
F2 0.102(11) 0.181(15) 0.102(11) -0.040(10) 0.031(9) 0.040(10)
F3 0.125(11) 0.122(12) 0.073(9) 0.004(8) 0.019(8) -0.007(9)
F4 0.111(11) 0.127(12) 0.104(11) 0.033(9) 0.039(9) 0.025(9)
F5 0.204(16) 0.078(9) 0.063(8) 0.005(7) -0.008(9) 0.012(10)
F6 0.118(19) 0.49(5) 0.38(5) -0.18(4) 0.00(2) 0.04(3)
F7 0.38(3) 0.090(13) 0.165(17) 0.047(12) -0.122(19) -0.014(16)
F8 0.25(2) 0.092(11) 0.073(10) 0.022(8) -0.055(11) 0.000(11)
N1 0.037(9) 0.050(10) 0.067(10) -0.005(8) 0.024(8) -0.021(7)
N2 0.071(11) 0.057(10) 0.037(8) -0.009(7) 0.016(8) -0.023(8)
N3 0.067(11) 0.074(12) 0.059(11) -0.017(9) 0.034(9) -0.023(9)
N4 0.041(9) 0.043(9) 0.050(9) -0.001(7) 0.013(7) -0.014(7)
N5 0.043(9) 0.053(10) 0.043(9) 0.007(7) 0.006(7) -0.004(7)
N6 0.037(8) 0.049(9) 0.052(9) -0.008(7) 0.019(7) 0.003(7)
O1 0.051(7) 0.069(8) 0.033(6) -0.002(6) 0.026(6) -0.007(6)
O2 0.037(6) 0.054(8) 0.037(6) -0.002(6) 0.011(5) 0.003(6)
O3 0.048(7) 0.053(7) 0.029(6) -0.016(6) 0.014(5) -0.005(6)
O4 0.088(10) 0.075(9) 0.054(8) -0.006(7) 0.024(7) -0.024(8)
O5 0.061(9) 0.061(9) 0.074(9) -0.006(7) 0.032(7) -0.017(7)
O6 0.092(11) 0.056(9) 0.092(11) -0.015(8) 0.030(9) -0.007(8)
C1 0.042(11) 0.071(14) 0.058(12) -0.007(10) 0.033(10) -0.017(10)
C2 0.047(12) 0.075(15) 0.093(17) 0.006(13) 0.036(12) -0.006(11)
C3 0.068(15) 0.099(18) 0.063(14) -0.010(13) 0.039(12) -0.015(13)
C4 0.077(15) 0.072(14) 0.062(13) -0.001(11) 0.048(11) -0.012(11)
C5 0.056(12) 0.057(13) 0.046(11) -0.027(9) 0.015(10) -0.010(10)
C6 0.025(10) 0.107(17) 0.058(13) -0.004(12) 0.011(9) -0.017(10)
C7 0.054(12) 0.074(15) 0.041(11) 0.010(11) 0.026(9) -0.012(11)
C8 0.046(11) 0.063(14) 0.055(13) -0.016(11) 0.011(10) 0.001(10)
C9 0.036(11) 0.075(15) 0.083(16) -0.011(13) 0.015(11) 0.007(10)
C10 0.041(11) 0.069(14) 0.076(15) -0.006(12) 0.003(10) 0.008(11)
C11 0.067(13) 0.055(13) 0.052(12) -0.015(10) 0.010(10) -0.016(11)
C12 0.029(10) 0.063(13) 0.075(14) 0.014(11) 0.012(10) -0.007(9)
C13 0.052(14) 0.12(2) 0.12(2) -0.035(17) 0.005(14) -0.033(14)
C14 0.088(18) 0.17(3) 0.093(18) -0.078(19) 0.043(15) -0.067(19)
C27 0.055(12) 0.083(15) 0.049(12) 0.005(10) 0.026(10) 0.010(11)
C28 0.034(10) 0.071(13) 0.033(9) -0.010(8) 0.023(8) -0.008(9)
C29 0.053(11) 0.067(13) 0.038(10) 0.008(9) 0.014(8) 0.007(10)
C30 0.050(11) 0.049(11) 0.033(9) 0.002(8) 0.012(8) 0.001(9)
C31 0.041(10) 0.042(10) 0.033(9) -0.007(8) 0.010(8) -0.001(8)
C32 0.066(12) 0.063(13) 0.027(9) -0.006(8) 0.021(8) 0.000(10)
C33 0.063(13) 0.051(11) 0.027(9) 0.000(8) 0.018(9) 0.008(9)
C34 0.045(10) 0.071(13) 0.022(8) -0.015(8) -0.003(7) 0.007(9)
C35 0.044(10) 0.043(11) 0.054(11) 0.010(9) 0.023(9) 0.006(8)
C36 0.030(9) 0.044(11) 0.044(10) 0.009(8) -0.001(8) 0.013(8)
C37 0.071(14) 0.063(14) 0.048(11) -0.019(10) -0.003(10) 0.007(12)
C38 0.084(16) 0.058(14) 0.084(16) -0.008(12) 0.011(13) 0.012(13)
C39 0.045(12) 0.075(16) 0.067(14) -0.001(12) 0.004(10) 0.028(11)
C40 0.047(12) 0.096(17) 0.027(9) -0.020(11) 0.002(8) 0.033(12)
C41 0.075(14) 0.054(12) 0.027(9) 0.011(8) -0.001(9) 0.006(11)
C42 0.036(10) 0.042(11) 0.048(10) 0.016(8) 0.021(8) 0.005(8)
C43 0.045(11) 0.053(12) 0.047(11) -0.013(9) 0.002(9) -0.009(9)
C44 0.099(16) 0.035(11) 0.036(11) -0.006(9) 0.017(10) 0.000(10)
C45 0.101(17) 0.075(15) 0.029(10) 0.015(10) 0.012(11) 0.011(13)
C46 0.097(16) 0.107(18) 0.036(11) 0.015(11) 0.050(11) 0.027(14)
C47 0.093(17) 0.106(19) 0.068(15) 0.027(13) 0.017(13) 0.049(15)
C48 0.042(11) 0.056(12) 0.043(11) -0.013(9) 0.010(9) -0.011(9)
C49 0.055(13) 0.066(14) 0.063(13) -0.004(10) 0.030(10) -0.008(10)
C50 0.069(14) 0.060(13) 0.039(11) -0.004(9) 0.019(10) 0.006(11)
C51 0.077(14) 0.076(15) 0.041(11) -0.004(11) 0.025(10) -0.004(12)
C52 0.034(10) 0.059(12) 0.060(12) -0.024(10) 0.026(9) -0.007(9)
C53 0.065(13) 0.050(12) 0.040(10) 0.007(9) 0.026(9) 0.002(10)
C54 0.050(11) 0.032(10) 0.047(11) 0.009(8) 0.019(9) 0.005(8)
C55 0.060(12) 0.070(13) 0.017(8) -0.004(8) 0.002(8) 0.002(10)
C56 0.030(9) 0.060(12) 0.032(9) 0.005(8) -0.007(7) 0.012(9)
C57 0.034(9) 0.049(11) 0.043(10) 0.000(8) -0.011(8) -0.001(8)
C58 0.058(12) 0.062(13) 0.036(10) 0.021(9) 0.002(9) -0.009(10)
C59 0.052(12) 0.057(12) 0.029(9) 0.014(8) -0.003(8) 0.000(9)
C60 0.053(11) 0.073(14) 0.041(10) 0.022(10) 0.009(9) 0.004(10)
C61 0.048(11) 0.058(12) 0.035(9) 0.006(8) 0.007(8) 0.000(9)
C62 0.058(12) 0.061(12) 0.030(9) -0.001(9) 0.013(8) -0.012(9)
C63 0.057(11) 0.052(12) 0.024(8) 0.007(8) 0.012(8) 0.002(9)
C64 0.063(13) 0.068(13) 0.041(10) 0.013(9) 0.012(9) 0.028(11)
C65 0.036(10) 0.084(14) 0.039(10) 0.006(10) 0.005(8) 0.028(10)
C66 0.033(10) 0.077(14) 0.062(12) 0.002(11) 0.019(9) -0.001(10)
C67 0.038(10) 0.079(14) 0.033(9) 0.022(9) 0.029(8) 0.004(10)
C68 0.064(12) 0.041(10) 0.022(8) -0.006(7) 0.009(8) -0.025(9)
C69 0.037(10) 0.058(12) 0.047(11) -0.006(9) 0.006(8) 0.021(9)
C70 0.033(10) 0.108(17) 0.041(11) -0.002(11) 0.003(9) -0.007(11)
C71 0.086(15) 0.048(12) 0.051(12) 0.013(10) 0.038(12) 0.023(11)
C72 0.068(13) 0.062(13) 0.030(10) -0.010(9) 0.000(9) -0.015(10)
C73 0.050(11) 0.084(14) 0.029(9) 0.003(9) 0.005(8) -0.006(10)
C74 0.044(11) 0.042(12) 0.054(12) -0.007(10) -0.006(9) 0.004(9)
C75 0.072(14) 0.085(15) 0.060(13) -0.018(12) 0.028(11) -0.023(12)
C76 0.059(15) 0.096(19) 0.080(16) 0.002(14) 0.022(13) 0.014(14)
C77 0.113(19) 0.054(14) 0.092(17) -0.028(13) 0.006(14) -0.010(13)
C78 0.032(10) 0.057(13) 0.031(9) 0.011(9) 0.000(8) 0.003(9)
C79 0.083(14) 0.077(15) 0.038(11) 0.019(10) 0.006(10) 0.019(12)
C80 0.075(17) 0.086(18) 0.16(3) -0.021(17) 0.014(17) 0.021(14)
C81 0.097(17) 0.12(2) 0.041(12) -0.006(12) 0.019(11) 0.004(15)
C82 0.030(19) 0.05(2) 0.06(2) -0.027(19) -0.027(17) -0.005(17)
C83 0.12(2) 0.15(3) 0.09(2) 0.025(18) 0.038(17) 0.010(19)
C84 0.032(9) 0.046(11) 0.054(11) -0.009(9) 0.019(9) -0.007(8)
C85 0.032(9) 0.054(12) 0.044(10) 0.016(9) 0.019(8) -0.004(9)
C86 0.029(10) 0.085(15) 0.057(12) 0.000(11) 0.002(9) 0.025(10)
C87 0.036(11) 0.085(15) 0.058(12) -0.015(11) 0.009(9) -0.012(10)
C88 0.018(9) 0.065(13) 0.060(12) 0.001(10) -0.002(8) 0.013(8)
C89 0.038(11) 0.083(15) 0.070(14) 0.016(12) 0.010(10) 0.011(10)
C90 0.090(17) 0.098(18) 0.061(14) 0.018(12) 0.014(12) 0.031(14)
C91 0.065(14) 0.099(18) 0.078(15) 0.017(13) -0.008(12) 0.031(13)
C92 0.077(17) 0.13(2) 0.13(2) -0.057(19) -0.008(16) 0.067(16)
C93 0.070(18) 0.29(4) 0.14(3) -0.10(3) -0.027(17) 0.10(2)
C94 0.071(19) 0.20(3) 0.24(4) -0.15(3) -0.09(2) 0.06(2)
C95 0.08(2) 0.15(3) 0.13(3) 0.01(2) -0.030(19) 0.060(19)
C96 0.062(17) 0.22(3) 0.087(19) 0.04(2) 0.003(15) 0.00(2)
C97 0.09(2) 0.13(2) 0.12(2) -0.008(19) -0.013(17) 0.050(17)
C98 0.041(13) 0.09(2) 0.12(2) -0.039(18) -0.019(14) 0.020(13)
C99 0.089(19) 0.13(3) 0.11(2) -0.072(19) -0.047(15) 0.037(17)
C100 0.053(15) 0.09(2) 0.17(3) -0.04(2) -0.016(17) 0.020(14)
C101 0.13(3) 0.11(3) 0.11(2) -0.02(2) 0.024(19) 0.01(2)
C102 0.100(19) 0.09(2) 0.10(2) -0.017(17) 0.033(15) -0.012(16)
C103 0.069(17) 0.10(2) 0.14(3) -0.05(2) 0.026(17) -0.011(14)
C189 0.044(11) 0.064(13) 0.057(12) 0.000(10) 0.030(9) 0.015(10)
Cl11 0.164(9) 0.160(9) 0.323(16) 0.028(10) -0.048(10) -0.021(7)
Cl12 0.198(11) 0.61(3) 0.095(7) -0.061(11) -0.038(7) 0.209(15)

loop_
_atom_type_symbol
_atom_type_description
_atom_type_scat_dispersion_real
_atom_type_scat_dispersion_imag
_atom_type_scat_source
C C 0.0033 0.0016 'International Tables Vol C Tables 4.2.6.8 and 6.1.1.4'
H H 0.0000 0.0000 'International Tables Vol C Tables 4.2.6.8 and 6.1.1.4'
N N 0.0061 0.0033 'International Tables Vol C Tables 4.2.6.8 and 6.1.1.4'
P P 0.1023 0.0942 'International Tables Vol C Tables 4.2.6.8 and 6.1.1.4'
S S 0.1246 0.1234 'International Tables Vol C Tables 4.2.6.8 and 6.1.1.4'
Zn Zn 0.2839 1.4301 'International Tables Vol C Tables 4.2.6.8 and 6.1.1.4'
Rh Rh -1.1178 0.9187 'International Tables Vol C Tables 4.2.6.8 and 6.1.1.4'
Cl Cl 0.1484 0.1585 'International Tables Vol C Tables 4.2.6.8 and 6.1.1.4'
O O 0.0106 0.0060 'International Tables Vol C Tables 4.2.6.8 and 6.1.1.4'
F F 0.0171 0.0103 'International Tables Vol C Tables 4.2.6.8 and 6.1.1.4'
B B 0.0013 0.0007 'International Tables Vol C Tables 4.2.6.8 and 6.1.1.4'

loop_
_geom_angle_atom_site_label_1
_geom_angle_atom_site_label_2
_geom_angle_atom_site_label_3
_geom_angle
_geom_angle_site_symmetry_3
P3 Rh1 P1 98.99(17) .
P3 Rh1 S3 84.78(16) .
P1 Rh1 S3 176.02(16) .
P3 Rh1 S1 172.42(15) .
P1 Rh1 S1 86.28(16) .
S3 Rh1 S1 90.09(15) .
P2 Rh2 P4 98.6(3) .
P2 Rh2 S2 85.9(3) .
P4 Rh2 S2 172.4(2) .
P2 Rh2 S4 176.3(3) .
P4 Rh2 S4 85.1(2) .
S2 Rh2 S4 90.4(2) .
O5 Zn1 O1 109.7(5) .
O5 Zn1 N1 137.5(5) .
O1 Zn1 N1 112.7(5) .
O5 Zn1 N3 106.6(6) .
O1 Zn1 N3 91.8(5) .
N1 Zn1 N3 75.9(6) .
O5 Zn1 N2 101.6(5) .
O1 Zn1 N2 90.6(5) .
N1 Zn1 N2 74.7(6) .
N3 Zn1 N2 149.0(5) .
O5 Zn1 C76 27.3(5) .
O1 Zn1 C76 135.4(6) .
N1 Zn1 C76 111.6(7) .
N3 Zn1 C76 93.8(6) .
N2 Zn1 C76 106.0(6) .
O3 Zn2 O2 96.6(4) .
O3 Zn2 N4 130.2(5) .
O2 Zn2 N4 133.1(5) .
O3 Zn2 N6 102.1(5) .
O2 Zn2 N6 97.3(4) .
N4 Zn2 N6 74.8(5) .
O3 Zn2 N5 102.1(5) .
O2 Zn2 N5 98.6(4) .
N4 Zn2 N5 75.0(5) .
N6 Zn2 N5 149.1(5) .
C42 P1 C36 104.5(7) .
C42 P1 C35 103.3(7) .
C36 P1 C35 101.1(8) .
C42 P1 Rh1 116.4(6) .
C36 P1 Rh1 121.2(6) .
C35 P1 Rh1 108.0(5) .
C14 P2 C21 107.5(13) .
C14 P2 C15 103.6(10) .
C21 P2 C15 107.4(12) .
C14 P2 Rh2 107.8(8) .
C21 P2 Rh2 120.7(9) .
C15 P2 Rh2 108.6(9) .
C61 P3 C62 103.1(8) .
C61 P3 C68 99.1(7) .
C62 P3 C68 109.4(8) .
C61 P3 Rh1 106.4(6) .
C62 P3 Rh1 121.7(6) .
C68 P3 Rh1 114.0(6) .
C92 P4 C91 104.6(12) .
C92 P4 C98 102.2(11) .
C91 P4 C98 103.4(12) .
C92 P4 Rh2 123.5(9) .
C91 P4 Rh2 105.1(7) .
C98 P4 Rh2 116.0(10) .
C31 S1 C34 98.5(7) .
C31 S1 Rh1 110.9(5) .
C34 S1 Rh1 103.6(5) .
C10 S2 C13 96.5(10) .
C10 S2 Rh2 112.6(7) .
C13 S2 Rh2 104.0(8) .
C57 S3 C60 101.6(8) .
C57 S3 Rh1 106.4(6) .
C60 S3 Rh1 106.2(6) .
C90 S4 C88 105.7(9) .
C90 S4 Rh2 105.5(7) .
C88 S4 Rh2 105.0(6) .
F3 B1 F2 115(3) .
F3 B1 F1 113(2) .
F2 B1 F1 111(2) .
F3 B1 F4 108(2) .
F2 B1 F4 105(2) .
F1 B1 F4 106(3) .
F8 B2 F7 124(3) .
F8 B2 F5 120(3) .
F7 B2 F5 108(3) .
F8 B2 F6 97(3) .
F7 B2 F6 104(4) .
F5 B2 F6 97(3) .
C109 C110 Cl4 107.7(18) .
C109 C110 Cl3 94.3(17) .
Cl4 C110 Cl3 120.3(15) .
C1 N1 C5 121.8(15) .
C1 N1 Zn1 118.9(13) .
C5 N1 Zn1 119.2(11) .
C27 N2 C28 118.1(15) .
C27 N2 Zn1 114.4(12) .
C28 N2 Zn1 127.6(10) .
C6 N3 C7 119.3(17) .
C6 N3 Zn1 111.5(14) .
C7 N3 Zn1 129.0(11) .
C52 N4 C48 119.1(15) .
C52 N4 Zn2 120.8(12) .
C48 N4 Zn2 119.6(11) .
C53 N5 C54 117.7(14) .
C53 N5 Zn2 112.3(11) .
C54 N5 Zn2 130.0(10) .
C84 N6 C85 118.9(14) .
C84 N6 Zn2 108.7(11) .
C85 N6 Zn2 132.3(10) .
C74 O1 Zn1 136.9(11) .
C74 O2 Zn2 111.1(10) .
C78 O3 Zn2 111.2(10) .
C76 O5 Zn1 107.9(13) .
N1 C1 C2 119.2(19) .
N1 C1 C6 113.8(15) .
C2 C1 C6 127.0(18) .
C1 C2 C3 123.2(19) .
C4 C3 C2 116.0(18) .
C3 C4 C5 121(2) .
N1 C5 C4 119.1(17) .
N1 C5 C27 115.5(15) .
C4 C5 C27 125.3(19) .
N3 C6 C1 119.6(18) .
C8 C7 C12 121.5(18) .
C8 C7 N3 127.0(17) .
C12 C7 N3 111.5(18) .
C7 C8 C9 120.0(18) .
C8 C9 C10 119.7(19) .
C11 C10 C9 121.9(18) .
C11 C10 S2 115.6(15) .
C9 C10 S2 122.3(16) .
C12 C11 C10 115.9(17) .
C11 C12 C7 120.7(18) .
C14 C13 S2 112.4(16) .
C13 C14 P2 110.2(18) .
N2 C27 C5 115.3(17) .
C33 C28 C29 117.2(14) .
C33 C28 N2 125.3(14) .
C29 C28 N2 117.3(15) .
C30 C29 C28 119.5(16) .
C31 C30 C29 120.9(15) .
C32 C31 C30 120.3(15) .
C32 C31 S1 121.9(13) .
C30 C31 S1 117.7(11) .
C31 C32 C33 118.8(16) .
C28 C33 C32 123.3(14) .
C35 C34 S1 110.0(10) .
C34 C35 P1 107.8(10) .
C41 C36 C37 115.4(16) .
C41 C36 P1 124.3(14) .
C37 C36 P1 120.0(13) .
C38 C37 C36 120.5(19) .
C37 C38 C39 119(2) .
C40 C39 C38 120.7(18) .
C39 C40 C41 118.2(19) .
C40 C41 C36 126.1(18) .
C47 C42 C43 116.0(15) .
C47 C42 P1 119.3(13) .
C43 C42 P1 124.6(12) .
C44 C43 C42 123.6(17) .
C45 C44 C43 118.4(19) .
C44 C45 C46 122.3(17) .
C47 C46 C45 118.8(18) .
C46 C47 C42 120.8(18) .
C49 C48 N4 122.0(16) .
C49 C48 C53 123.0(17) .
N4 C48 C53 114.7(14) .
C48 C49 C50 116.1(18) .
C51 C50 C49 122.8(18) .
C50 C51 C52 118.4(19) .
N4 C52 C51 121.4(18) .
N4 C52 C84 115.0(15) .
C51 C52 C84 123.6(16) .
N5 C53 C48 117.6(16) .
C59 C54 N5 117.3(15) .
C59 C54 C55 117.7(15) .
N5 C54 C55 125.0(14) .
C56 C55 C54 120.4(14) .
C55 C56 C57 123.1(14) .
C58 C57 C56 115.4(15) .
C58 C57 S3 119.6(13) .
C56 C57 S3 125.0(12) .
C59 C58 C57 124.0(16) .
C58 C59 C54 119.1(15) .
C61 C60 S3 107.3(13) .
C60 C61 P3 110.3(11) .
C67 C62 C63 117.2(16) .
C67 C62 P3 122.3(13) .
C63 C62 P3 120.5(12) .
C64 C63 C62 120.2(15) .
C63 C64 C65 121.2(16) .
C64 C65 C66 117.3(15) .
C67 C66 C65 120.3(15) .
C66 C67 C62 123.6(16) .
C69 C68 C73 116.7(14) .
C69 C68 P3 121.2(13) .
C73 C68 P3 122.1(13) .
C68 C69 C70 123.1(16) .
C71 C70 C69 117.2(16) .
C72 C71 C70 122.6(17) .
C71 C72 C73 119.8(17) .
C72 C73 C68 120.5(16) .
O1 C74 O2 120.8(15) .
O1 C74 C75 120.9(16) .
O2 C74 C75 118.3(16) .
O6 C76 O5 125(2) .
O6 C76 C77 118(2) .
O5 C76 C77 117(2) .
O6 C76 Zn1 79.7(14) .
O5 C76 Zn1 44.8(10) .
C77 C76 Zn1 162.2(17) .
O3 C78 O4 121.9(16) .
O3 C78 C79 116.8(15) .
O4 C78 C79 121.3(16) .
Cl6 C80 Cl5 115.3(16) .
Cl2 C81 Cl1 113.9(11) .
Cl10 C82 Cl9 114.5(17) .
Cl8 C83 Cl7 113.4(14) .
N6 C84 C52 119.8(15) .
C86 C85 C189 117.8(16) .
C86 C85 N6 116.8(15) .
C189 C85 N6 125.3(15) .
C85 C86 C87 122.4(16) .
C88 C87 C86 118.3(16) .
C87 C88 C89 120.5(16) .
C87 C88 S4 118.0(14) .
C89 C88 S4 121.5(12) .
C189 C89 C88 117.6(16) .
C91 C90 S4 110.5(17) .
C90 C91 P4 109.3(14) .
C93 C92 C97 115(2) .
C93 C92 P4 127(2) .
C97 C92 P4 117.5(17) .
C94 C93 C92 124(3) .
C95 C94 C93 123(3) .
C94 C95 C96 119(3) .
C95 C96 C97 118(3) .
C92 C97 C96 121(2) .
C99 C98 C103 119(3) .
C99 C98 P4 121(3) .
C103 C98 P4 120(2) .
C98 C99 C100 120(3) .
C101 C100 C99 117(3) .
C102 C101 C100 123(3) .
C101 C102 C103 117(3) .
C102 C103 C98 124(3) .
C89 C189 C85 123.0(16) .
C16 C15 C20 118(3) .
C16 C15 P2 145(2) .
C20 C15 P2 96(2) .
C15 C16 C17 122(3) .
C18 C17 C16 116(3) .
C17 C18 C19 122(3) .
C18 C19 C20 116(3) .
C19 C20 C15 121(3) .
C26 C21 C22 146(3) .
C26 C21 P2 100(2) .
C22 C21 P2 112(2) .
C26 C21 C25 42.6(15) .
C22 C21 C25 103.7(17) .
P2 C21 C25 140.6(19) .
C23 C22 C21 94(3) .
C24 C23 C22 144(3) .
C25 C24 C23 96(3) .
C24 C25 C26 145(3) .
C24 C25 C21 102.0(17) .
C26 C25 C21 42.8(16) .
C25 C26 C21 95(3) .
C105 Cl11 C104 68.0(18) .
C105 Cl12 C104 68.7(19) .
Cl11 C104 Cl12 98.8(16) .
Cl12 C105 Cl11 117(3) .
C107 C108 C106 67.7(14) 4_565

loop_
_geom_bond_atom_site_label_1
_geom_bond_atom_site_label_2
_geom_bond_distance
_geom_bond_site_symmetry_2
Rh1 P3 2.253(5) .
Rh1 P1 2.255(5) .
Rh1 S3 2.351(5) .
Rh1 S1 2.358(4) .
Rh2 P2 2.226(7) .
Rh2 P4 2.243(7) .
Rh2 S2 2.350(6) .
Rh2 S4 2.351(6) .
Zn1 O5 1.901(12) .
Zn1 O1 1.938(11) .
Zn1 N1 2.031(14) .
Zn1 N3 2.243(17) .
Zn1 N2 2.257(15) .
Zn1 C76 2.57(3) .
Zn2 O3 1.935(10) .
Zn2 O2 1.990(10) .
Zn2 N4 2.032(13) .
Zn2 N6 2.302(13) .
Zn2 N5 2.330(13) .
P1 C42 1.798(15) .
P1 C36 1.804(16) .
P1 C35 1.833(17) .
P2 C14 1.80(3) .
P2 C21 1.88(3) .
P2 C15 1.96(2) .
P3 C61 1.806(16) .
P3 C62 1.810(18) .
P3 C68 1.824(15) .
P4 C92 1.78(2) .
P4 C91 1.79(2) .
P4 C98 1.84(3) .
S1 C31 1.760(15) .
S1 C34 1.833(17) .
S2 C10 1.81(2) .
S2 C13 1.82(2) .
S3 C57 1.716(16) .
S3 C60 1.803(18) .
S4 C90 1.75(2) .
S4 C88 1.773(17) .
Cl1 C81 1.76(2) .
Cl2 C81 1.70(2) .
Cl3 C110 1.72(2) .
Cl4 C110 1.60(2) .
Cl5 C80 1.72(2) .
Cl6 C80 1.71(2) .
Cl7 C83 1.81(3) .
Cl8 C83 1.70(3) .
Cl9 C82 1.85(4) .
Cl10 C82 1.59(3) .
B1 F3 1.33(3) .
B1 F2 1.36(3) .
B1 F1 1.38(3) .
B1 F4 1.39(3) .
B2 F8 1.26(3) .
B2 F7 1.31(3) .
B2 F5 1.34(4) .
B2 F6 1.35(4) .
C110 C109 1.49(3) .
N1 C1 1.34(2) .
N1 C5 1.39(2) .
N2 C27 1.316(19) .
N2 C28 1.421(19) .
N3 C6 1.26(2) .
N3 C7 1.47(2) .
N4 C52 1.293(19) .
N4 C48 1.39(2) .
N5 C53 1.282(18) .
N5 C54 1.435(19) .
N6 C84 1.300(18) .
N6 C85 1.395(19) .
O1 C74 1.258(19) .
O2 C74 1.284(19) .
O3 C78 1.228(18) .
O4 C78 1.260(18) .
O5 C76 1.24(2) .
O6 C76 1.20(2) .
C1 C2 1.37(2) .
C1 C6 1.47(2) .
C2 C3 1.41(3) .
C3 C4 1.40(3) .
C4 C5 1.41(2) .
C5 C27 1.44(2) .
C7 C8 1.32(2) .
C7 C12 1.41(2) .
C8 C9 1.35(2) .
C9 C10 1.40(2) .
C10 C11 1.39(2) .
C11 C12 1.38(2) .
C13 C14 1.46(3) .
C28 C33 1.37(2) .
C28 C29 1.42(2) .
C29 C30 1.40(2) .
C30 C31 1.39(2) .
C31 C32 1.356(19) .
C32 C33 1.41(2) .
C34 C35 1.54(2) .
C36 C41 1.37(2) .
C36 C37 1.42(2) .
C37 C38 1.37(2) .
C38 C39 1.44(3) .
C39 C40 1.34(2) .
C40 C41 1.34(2) .
C42 C47 1.39(2) .
C42 C43 1.42(2) .
C43 C44 1.38(2) .
C44 C45 1.32(2) .
C45 C46 1.42(3) .
C46 C47 1.39(2) .
C48 C49 1.37(2) .
C48 C53 1.48(2) .
C49 C50 1.37(2) .
C50 C51 1.33(2) .
C51 C52 1.40(2) .
C52 C84 1.45(2) .
C54 C59 1.41(2) .
C54 C55 1.45(2) .
C55 C56 1.32(2) .
C56 C57 1.43(2) .
C57 C58 1.40(2) .
C58 C59 1.37(2) .
C60 C61 1.51(2) .
C62 C67 1.402(19) .
C62 C63 1.42(2) .
C63 C64 1.38(2) .
C64 C65 1.39(2) .
C65 C66 1.46(2) .
C66 C67 1.30(2) .
C68 C69 1.35(2) .
C68 C73 1.44(2) .
C69 C70 1.40(2) .
C70 C71 1.37(2) .
C71 C72 1.35(2) .
C72 C73 1.36(2) .
C74 C75 1.49(2) .
C76 C77 1.56(3) .
C78 C79 1.51(2) .
C85 C86 1.38(2) .
C85 C189 1.39(2) .
C86 C87 1.40(2) .
C87 C88 1.38(2) .
C88 C89 1.44(2) .
C89 C189 1.37(2) .
C90 C91 1.50(2) .
C92 C93 1.35(3) .
C92 C97 1.39(3) .
C93 C94 1.33(3) .
C94 C95 1.33(4) .
C95 C96 1.34(3) .
C96 C97 1.44(3) .
C98 C99 1.33(3) .
C98 C103 1.40(3) .
C99 C100 1.45(3) .
C100 C101 1.41(4) .
C101 C102 1.33(3) .
C102 C103 1.35(3) .
C15 C16 1.355(17) .
C15 C20 1.382(17) .
C16 C17 1.373(18) .
C17 C18 1.357(17) .
C18 C19 1.364(17) .
C19 C20 1.375(17) .
C21 C26 1.382(19) .
C21 C22 1.394(19) .
C21 C25 2.03(5) .
C22 C23 1.395(19) .
C23 C24 1.388(19) .
C24 C25 1.368(19) .
C25 C26 1.376(19) .
Cl11 C105 1.80(4) .
Cl11 C104 1.93(3) .
Cl12 C105 1.69(4) .
Cl12 C104 1.99(4) .
C106 C108 2.04(3) 4_566
C107 C108 1.78(4) .
C108 C106 2.04(3) 4_565
